data_1559124
loop_
_publ_author_name
'Mallard, Hannah H.'
'Kennedy, Nicholas D.'
'Rudman, Nathan A.'
'Greenwood, Alexa M.'
'Nicoleau, Jonathan'
'Angle, Corey E.'
'Torquato, Nicole A.'
'Gau, Micheal R.'
'Carroll, Patrick J.'
'Anstey, Mitchell R.'

_publ_section_title
;
 2,2'-Oxybis[1,3-bis(4-methoxyphenyl)-2,3-dihydro-1<i>H</i>-benzo[<i>d</i>][1,3,2]diazaborole]
;
_journal_coeditor_code HB4361
_journal_issue 9
_journal_name_full IUCrData
_journal_page_first x201248
_journal_paper_doi 10.1107/S2414314620012481
_journal_volume 5
_journal_year 2020
_chemical_formula_iupac 'C40 H36 B2 N4 O5'
_chemical_formula_moiety 'C40 H36 B2 N4 O5'
_chemical_formula_sum 'C40 H36 B2 N4 O5'
_chemical_formula_weight 674.35
_chemical_name_systematic 2,2'-Oxybis[1,3-bis(4-methoxyphenyl)-2,3-dihydro-1<i>H</i>-benzo[<i>d</i>][1,3,2]diazaborole]
_space_group_crystal_system monoclinic
_space_group_IT_number 14
_space_group_name_Hall '-P 2ybc'
_space_group_name_H-M_alt 'P 1 21/c 1'
_atom_sites_solution_hydrogens geom
_atom_sites_solution_primary iterative
_cell_angle_alpha 90
_cell_angle_beta 111.125(5)
_cell_angle_gamma 90
_cell_formula_units_Z 4
_cell_length_a 16.7584(15)
_cell_length_b 13.6696(14)
_cell_length_c 16.0291(17)
_cell_measurement_reflns_used 9875
_cell_measurement_temperature 100.0
_cell_measurement_theta_max 25.288
_cell_measurement_theta_min 2.562
_cell_volume 3425.2(6)
_computing_cell_refinement
;
SAINT (Bruker, 2016)
;
_computing_data_collection
;
APEX2 (Bruker, 2016)
;
_computing_data_reduction
;
SAINT (Bruker, 2016)
;
_computing_molecular_graphics
;
<i>OLEX2</i> (Dolomanov <i>et al.</i>,  2009)
;
_computing_publication_material
;
<i>OLEX2</i> (Dolomanov <i>et al.</i>,  2009)
;
_computing_structure_refinement
;
<i>SHELXL2018/3</i> (Sheldrick, 2015)
;
_computing_structure_solution
;
<i>olex2.solve</i> (Bourhis et al., 2015)
;
_diffrn_ambient_temperature 100.0
_diffrn_measured_fraction_theta_full 1.000
_diffrn_measured_fraction_theta_max 0.997
_diffrn_measurement_device 'CMOS area detector'
_diffrn_measurement_device_type 'Bruker D8QUEST'
_diffrn_measurement_method '\w and \f scans'
_diffrn_radiation_type MoK\a
_diffrn_radiation_wavelength 0.71073
_diffrn_reflns_av_R_equivalents 0.0625
_diffrn_reflns_av_unetI/netI 0.0398
_diffrn_reflns_limit_h_max 19
_diffrn_reflns_limit_h_min -20
_diffrn_reflns_limit_k_max 16
_diffrn_reflns_limit_k_min -16
_diffrn_reflns_limit_l_max 19
_diffrn_reflns_limit_l_min -19
_diffrn_reflns_number 46461
_diffrn_reflns_theta_full 25.242
_diffrn_reflns_theta_max 25.408
_diffrn_reflns_theta_min 1.979
_exptl_absorpt_coefficient_mu 0.086
_exptl_absorpt_correction_T_max 0.7452
_exptl_absorpt_correction_T_min 0.6956
_exptl_absorpt_correction_type multi-scan
_exptl_absorpt_process_details
;
(SADABS; Bruker, 2016)
;
_exptl_crystal_colour 'clear colourless'
_exptl_crystal_density_diffrn 1.308
_exptl_crystal_description plank
_exptl_crystal_F_000 1416
_exptl_crystal_size_max 0.17
_exptl_crystal_size_mid 0.07
_exptl_crystal_size_min 0.05
_refine_diff_density_max 0.187
_refine_diff_density_min -0.229
_refine_ls_extinction_method none
_refine_ls_goodness_of_fit_ref 1.021
_refine_ls_hydrogen_treatment constr
_refine_ls_matrix_type full
_refine_ls_number_parameters 464
_refine_ls_number_reflns 6305
_refine_ls_number_restraints 0
_refine_ls_restrained_S_all 1.021
_refine_ls_R_factor_all 0.0599
_refine_ls_R_factor_gt 0.0387
_refine_ls_shift/su_max 0.001
_refine_ls_shift/su_mean 0.000
_refine_ls_structure_factor_coef Fsqd
_refine_ls_weighting_details 'w=1/[\s^2^(Fo^2^)+(0.0417P)^2^+0.8558P] where P=(Fo^2^+2Fc^2^)/3'
_refine_ls_weighting_scheme calc
_refine_ls_wR_factor_gt 0.0839
_refine_ls_wR_factor_ref 0.0927
_reflns_number_gt 4773
_reflns_number_total 6305
_reflns_threshold_expression 'I > 2\s(I)'
_cod_data_source_file hb4361sup1.cif
_cod_data_source_block I
_cod_database_code 1559124
_shelx_space_group_comment
;
The symmetry employed for this shelxl refinement is uniquely defined
by the following loop, which should always be used as a source of
symmetry information in preference to the above space-group names.
They are only intended as comments.
;
_shelx_estimated_absorpt_t_min 0.986
_shelx_estimated_absorpt_t_max 0.996

loop_
_space_group_symop_operation_xyz
'x, y, z'
'-x, y+1/2, -z+1/2'
'-x, -y, -z'
'x, -y-1/2, z-1/2'

loop_
_atom_site_type_symbol
_atom_site_label
_atom_site_fract_x
_atom_site_fract_y
_atom_site_fract_z
_atom_site_U_iso_or_equiv
_atom_site_adp_type
_atom_site_calc_flag
_atom_site_occupancy
_atom_site_disorder_assembly
_atom_site_disorder_group
O O1 0.85920(6) 0.72089(8) 0.47878(7) 0.0182(3) Uani d 1 . .
O O2A 0.94929(7) 0.28970(8) 0.67336(7) 0.0215(3) Uani d 1 . .
O O2B 1.26822(7) 0.80020(9) 0.56662(8) 0.0271(3) Uani d 1 . .
O O3B 0.46275(7) 0.72061(9) 0.49287(9) 0.0293(3) Uani d 1 . .
N N2A 0.72444(7) 0.71200(9) 0.34165(9) 0.0164(3) Uani d 1 . .
N N1B 0.94279(7) 0.84989(9) 0.58254(9) 0.0153(3) Uani d 1 . .
N N2B 0.80077(7) 0.83556(9) 0.56577(9) 0.0165(3) Uani d 1 . .
N N1A 0.77512(8) 0.57002(9) 0.42085(9) 0.0165(3) Uani d 1 . .
O O3A 0.67160(7) 1.09930(8) 0.22224(9) 0.0306(3) Uani d 1 . .
C C8A 0.78840(9) 0.46361(11) 0.54824(11) 0.0179(3) Uani d 1 . .
H H8A 0.736024 0.488985 0.549372 0.022 Uiso calc 1 . .
C C1B 0.92486(9) 0.91823(11) 0.63878(10) 0.0155(3) Uani d 1 . .
C C4A 0.56664(10) 0.53896(12) 0.18616(11) 0.0220(4) Uani d 1 . .
H H4A 0.519745 0.535105 0.130943 0.026 Uiso calc 1 . .
C C14B 0.71442(9) 0.80361(11) 0.54539(10) 0.0156(3) Uani d 1 . .
C C19B 0.64607(10) 0.86514(12) 0.50179(11) 0.0196(4) Uani d 1 . .
H H19B 0.656451 0.928549 0.483657 0.024 Uiso calc 1 . .
C C11A 0.94122(9) 0.38913(12) 0.54478(11) 0.0181(4) Uani d 1 . .
H H11A 0.993502 0.363627 0.543511 0.022 Uiso calc 1 . .
C C7B 1.02652(9) 0.83921(11) 0.57765(10) 0.0153(3) Uani d 1 . .
C C12B 1.04462(9) 0.88045(11) 0.50785(11) 0.0173(3) Uani d 1 . .
H H12B 1.001788 0.917154 0.463646 0.021 Uiso calc 1 . .
C C9B 1.16985(10) 0.77675(12) 0.63780(11) 0.0196(4) Uani d 1 . .
H H9B 1.213171 0.741701 0.683007 0.024 Uiso calc 1 . .
C C2A 0.67165(9) 0.63331(11) 0.29705(10) 0.0163(3) Uani d 1 . .
C C8B 1.09010(9) 0.78759(11) 0.64347(11) 0.0181(3) Uani d 1 . .
H H8B 1.078610 0.759811 0.692302 0.022 Uiso calc 1 . .
C C7A 0.82051(9) 0.49728(11) 0.48451(10) 0.0160(3) Uani d 1 . .
C C12A 0.89620(9) 0.45872(11) 0.48261(11) 0.0178(3) Uani d 1 . .
H H12A 0.917565 0.480128 0.438260 0.021 Uiso calc 1 . .
C C11B 1.12469(10) 0.86905(12) 0.50128(11) 0.0196(4) Uani d 1 . .
H H11B 1.136209 0.896959 0.452520 0.024 Uiso calc 1 . .
C C10A 0.90946(9) 0.35708(11) 0.60870(10) 0.0169(3) Uani d 1 . .
C C9A 0.83218(10) 0.39372(11) 0.60967(11) 0.0191(4) Uani d 1 . .
H H9A 0.809716 0.370545 0.652606 0.023 Uiso calc 1 . .
C C10B 1.18735(9) 0.81671(12) 0.56643(11) 0.0190(4) Uani d 1 . .
C C2B 0.83793(9) 0.91005(11) 0.62841(10) 0.0155(3) Uani d 1 . .
C C5A 0.59719(10) 0.45422(12) 0.23465(11) 0.0218(4) Uani d 1 . .
H H5A 0.570709 0.393380 0.212281 0.026 Uiso calc 1 . .
C C15B 0.69809(9) 0.71079(12) 0.56962(11) 0.0191(4) Uani d 1 . .
H H15B 0.744615 0.668406 0.599301 0.023 Uiso calc 1 . .
C C4B 0.85715(10) 1.03368(12) 0.73819(11) 0.0216(4) Uani d 1 . .
H H4B 0.834773 1.074256 0.772644 0.026 Uiso calc 1 . .
C C6A 0.66609(9) 0.45685(12) 0.31563(11) 0.0184(4) Uani d 1 . .
H H6A 0.687046 0.398918 0.349096 0.022 Uiso calc 1 . .
C C18B 0.56315(10) 0.83459(12) 0.48467(11) 0.0202(4) Uani d 1 . .
H H18B 0.516732 0.877299 0.455501 0.024 Uiso calc 1 . .
C C15A 0.62849(10) 0.85263(12) 0.28888(11) 0.0195(4) Uani d 1 . .
H H15A 0.582685 0.814596 0.293193 0.023 Uiso calc 1 . .
C C13A 1.03594(10) 0.26680(13) 0.68586(11) 0.0235(4) Uani d 1 . .
H H13A 1.037828 0.231596 0.633340 0.035 Uiso calc 1 . .
H H13B 1.060410 0.225671 0.739098 0.035 Uiso calc 1 . .
H H13C 1.069072 0.327420 0.693708 0.035 Uiso calc 1 . .
C C16B 0.61476(10) 0.67826(12) 0.55134(11) 0.0217(4) Uani d 1 . .
H H16B 0.604205 0.613775 0.566929 0.026 Uiso calc 1 . .
C C17B 0.54747(9) 0.74158(12) 0.51001(11) 0.0197(4) Uani d 1 . .
C C17A 0.68022(10) 1.00504(12) 0.25366(11) 0.0218(4) Uani d 1 . .
C C5B 0.94306(10) 1.04153(12) 0.74906(11) 0.0206(4) Uani d 1 . .
H H5B 0.978511 1.086867 0.791098 0.025 Uiso calc 1 . .
C C19A 0.77567(10) 0.86889(12) 0.30786(11) 0.0223(4) Uani d 1 . .
H H19A 0.831507 0.841940 0.324531 0.027 Uiso calc 1 . .
C C3A 0.60342(9) 0.62980(12) 0.21689(11) 0.0195(4) Uani d 1 . .
H H3A 0.582056 0.687674 0.183498 0.023 Uiso calc 1 . .
C C14A 0.70906(9) 0.81108(11) 0.31211(10) 0.0169(3) Uani d 1 . .
C C3B 0.80324(10) 0.96752(12) 0.67782(11) 0.0189(4) Uani d 1 . .
H H3B 0.744661 0.962050 0.670814 0.023 Uiso calc 1 . .
C C6B 0.97784(9) 0.98366(11) 0.69901(11) 0.0172(3) Uani d 1 . .
H H6B 1.036467 0.989175 0.706222 0.021 Uiso calc 1 . .
C C1A 0.70288(9) 0.54691(11) 0.34553(10) 0.0165(3) Uani d 1 . .
B B1B 0.86581(11) 0.79655(13) 0.53674(12) 0.0156(4) Uani d 1 . .
C C16A 0.61347(10) 0.94878(12) 0.25942(11) 0.0213(4) Uani d 1 . .
H H16A 0.557743 0.975921 0.243290 0.026 Uiso calc 1 . .
C C18A 0.76183(10) 0.96511(12) 0.27972(12) 0.0263(4) Uani d 1 . .
H H18A 0.808247 1.004032 0.278184 0.032 Uiso calc 1 . .
B B1A 0.79043(11) 0.67265(13) 0.41912(12) 0.0164(4) Uani d 1 . .
C C13B 1.28701(12) 0.84058(15) 0.49346(15) 0.0377(5) Uani d 1 . .
H H13D 1.248532 0.812024 0.437283 0.057 Uiso calc 1 . .
H H13E 1.346415 0.825729 0.500977 0.057 Uiso calc 1 . .
H H13F 1.278949 0.911650 0.491983 0.057 Uiso calc 1 . .
C C20A 0.59608(11) 1.15048(14) 0.21765(14) 0.0363(5) Uani d 1 . .
H H20A 0.545972 1.117823 0.174811 0.055 Uiso calc 1 . .
H H20B 0.598966 1.217911 0.198158 0.055 Uiso calc 1 . .
H H20C 0.591353 1.150928 0.276835 0.055 Uiso calc 1 . .
C C20B 0.44238(12) 0.62958(15) 0.52332(17) 0.0465(6) Uani d 1 . .
H H20D 0.457484 0.576027 0.491127 0.070 Uiso calc 1 . .
H H20E 0.380958 0.627181 0.512244 0.070 Uiso calc 1 . .
H H20F 0.474669 0.622809 0.587577 0.070 Uiso calc 1 . .

loop_
_atom_site_aniso_label
_atom_site_aniso_U_11
_atom_site_aniso_U_22
_atom_site_aniso_U_33
_atom_site_aniso_U_12
_atom_site_aniso_U_13
_atom_site_aniso_U_23
O1 0.0145(5) 0.0188(6) 0.0201(6) -0.0002(4) 0.0048(5) -0.0043(5)
O2A 0.0220(6) 0.0240(6) 0.0192(6) 0.0064(5) 0.0082(5) 0.0051(5)
O2B 0.0190(6) 0.0296(7) 0.0381(8) 0.0035(5) 0.0169(5) 0.0044(6)
O3B 0.0151(6) 0.0332(7) 0.0390(8) -0.0048(5) 0.0092(5) -0.0001(6)
N2A 0.0159(6) 0.0148(7) 0.0180(7) -0.0012(5) 0.0056(5) -0.0014(6)
N1B 0.0144(6) 0.0164(7) 0.0169(7) -0.0012(5) 0.0078(5) -0.0029(6)
N2B 0.0136(6) 0.0184(7) 0.0174(7) -0.0029(5) 0.0054(5) -0.0025(6)
N1A 0.0144(6) 0.0170(7) 0.0166(7) 0.0009(5) 0.0037(5) -0.0004(6)
O3A 0.0296(7) 0.0184(6) 0.0426(8) 0.0034(5) 0.0115(6) 0.0083(6)
C8A 0.0146(8) 0.0184(9) 0.0215(9) 0.0006(6) 0.0074(7) -0.0020(7)
C1B 0.0175(8) 0.0163(8) 0.0143(8) 0.0010(6) 0.0075(6) 0.0024(6)
C4A 0.0181(8) 0.0260(9) 0.0185(9) -0.0018(7) 0.0026(7) -0.0026(7)
C14B 0.0143(7) 0.0201(9) 0.0129(8) -0.0014(6) 0.0056(6) -0.0031(6)
C19B 0.0219(8) 0.0185(9) 0.0194(9) -0.0011(7) 0.0085(7) 0.0003(7)
C11A 0.0158(8) 0.0206(9) 0.0184(9) 0.0014(6) 0.0067(7) -0.0016(7)
C7B 0.0140(7) 0.0143(8) 0.0173(8) -0.0023(6) 0.0055(6) -0.0055(6)
C12B 0.0179(8) 0.0156(8) 0.0176(9) 0.0014(6) 0.0054(7) 0.0004(7)
C9B 0.0169(8) 0.0198(9) 0.0196(9) 0.0018(6) 0.0035(7) -0.0004(7)
C2A 0.0159(8) 0.0167(8) 0.0190(9) -0.0021(6) 0.0095(7) -0.0026(7)
C8B 0.0194(8) 0.0187(8) 0.0167(9) -0.0031(7) 0.0072(7) -0.0009(7)
C7A 0.0158(8) 0.0135(8) 0.0163(8) -0.0023(6) 0.0027(6) -0.0024(7)
C12A 0.0186(8) 0.0204(9) 0.0161(8) -0.0013(7) 0.0082(7) -0.0009(7)
C11B 0.0233(8) 0.0182(9) 0.0207(9) -0.0022(7) 0.0121(7) -0.0006(7)
C10A 0.0186(8) 0.0154(8) 0.0150(8) -0.0001(6) 0.0041(7) -0.0013(7)
C9A 0.0206(8) 0.0210(9) 0.0184(9) -0.0018(7) 0.0101(7) -0.0004(7)
C10B 0.0157(8) 0.0171(8) 0.0257(9) -0.0008(6) 0.0092(7) -0.0032(7)
C2B 0.0169(8) 0.0141(8) 0.0143(8) -0.0015(6) 0.0043(6) 0.0018(6)
C5A 0.0189(8) 0.0205(9) 0.0246(9) -0.0062(7) 0.0063(7) -0.0063(7)
C15B 0.0162(8) 0.0204(9) 0.0207(9) 0.0034(6) 0.0067(7) 0.0020(7)
C4B 0.0257(9) 0.0208(9) 0.0211(9) 0.0021(7) 0.0116(7) -0.0016(7)
C6A 0.0172(8) 0.0171(8) 0.0219(9) -0.0009(6) 0.0083(7) 0.0004(7)
C18B 0.0163(8) 0.0264(9) 0.0161(9) 0.0054(7) 0.0036(7) 0.0005(7)
C15A 0.0164(8) 0.0207(9) 0.0220(9) -0.0020(6) 0.0077(7) -0.0003(7)
C13A 0.0222(9) 0.0271(10) 0.0202(9) 0.0070(7) 0.0064(7) 0.0008(7)
C16B 0.0216(8) 0.0177(9) 0.0275(10) -0.0019(7) 0.0108(7) -0.0002(7)
C17B 0.0148(8) 0.0268(9) 0.0181(9) -0.0042(7) 0.0068(7) -0.0051(7)
C17A 0.0247(9) 0.0160(8) 0.0236(9) 0.0009(7) 0.0075(7) 0.0005(7)
C5B 0.0225(8) 0.0198(9) 0.0184(9) -0.0041(7) 0.0063(7) -0.0036(7)
C19A 0.0162(8) 0.0212(9) 0.0305(10) 0.0014(7) 0.0097(7) 0.0009(8)
C3A 0.0173(8) 0.0217(9) 0.0190(9) 0.0010(7) 0.0060(7) 0.0014(7)
C14A 0.0191(8) 0.0159(8) 0.0153(8) 0.0000(6) 0.0060(7) -0.0025(7)
C3B 0.0169(8) 0.0223(9) 0.0194(9) -0.0008(7) 0.0088(7) 0.0006(7)
C6B 0.0153(8) 0.0178(9) 0.0188(9) -0.0025(6) 0.0065(7) 0.0004(7)
C1A 0.0136(7) 0.0199(9) 0.0172(9) -0.0006(6) 0.0067(7) -0.0018(7)
B1B 0.0160(9) 0.0152(9) 0.0146(9) 0.0000(7) 0.0045(7) 0.0011(7)
C16A 0.0175(8) 0.0217(9) 0.0239(9) 0.0034(7) 0.0066(7) -0.0018(7)
C18A 0.0214(8) 0.0222(9) 0.0372(11) -0.0038(7) 0.0130(8) 0.0027(8)
B1A 0.0137(8) 0.0197(10) 0.0180(10) -0.0005(7) 0.0081(7) -0.0041(8)
C13B 0.0304(10) 0.0370(12) 0.0588(14) 0.0033(8) 0.0320(10) 0.0105(10)
C20A 0.0372(11) 0.0230(10) 0.0457(13) 0.0108(8) 0.0112(9) 0.0073(9)
C20B 0.0231(10) 0.0426(13) 0.0723(17) -0.0100(9) 0.0155(10) 0.0125(12)

loop_
_atom_type_symbol
_atom_type_description
_atom_type_scat_dispersion_real
_atom_type_scat_dispersion_imag
_atom_type_scat_source
C C 0.0033 0.0016 'International Tables Vol C Tables 4.2.6.8 and 6.1.1.4'
H H 0.0000 0.0000 'International Tables Vol C Tables 4.2.6.8 and 6.1.1.4'
B B 0.0013 0.0007 'International Tables Vol C Tables 4.2.6.8 and 6.1.1.4'
N N 0.0061 0.0033 'International Tables Vol C Tables 4.2.6.8 and 6.1.1.4'
O O 0.0106 0.0060 'International Tables Vol C Tables 4.2.6.8 and 6.1.1.4'

loop_
_geom_angle_atom_site_label_1
_geom_angle_atom_site_label_2
_geom_angle_atom_site_label_3
_geom_angle_site_symmetry_1
_geom_angle_site_symmetry_3
_geom_angle
_geom_angle_publ_flag
B1B O1 B1A . . 132.75(13) ?
C10A O2A C13A . . 116.62(12) ?
C10B O2B C13B . . 116.33(13) ?
C17B O3B C20B . . 118.15(13) ?
C2A N2A C14A . . 123.34(13) ?
C2A N2A B1A . . 107.38(13) ?
C14A N2A B1A . . 129.26(13) ?
C1B N1B C7B . . 122.71(12) ?
C1B N1B B1B . . 107.83(12) ?
B1B N1B C7B . . 129.45(13) ?
C14B N2B B1B . . 129.55(13) ?
C2B N2B C14B . . 122.27(12) ?
C2B N2B B1B . . 107.94(12) ?
C1A N1A C7A . . 121.93(13) ?
C1A N1A B1A . . 108.04(13) ?
B1A N1A C7A . . 130.03(13) ?
C17A O3A C20A . . 117.01(13) ?
C7A C8A H8A . . 119.8 ?
C9A C8A H8A . . 119.8 ?
C9A C8A C7A . . 120.39(14) ?
N1B C1B C2B . . 108.82(13) ?
C6B C1B N1B . . 130.41(14) ?
C6B C1B C2B . . 120.74(14) ?
C5A C4A H4A . . 119.4 ?
C5A C4A C3A . . 121.27(15) ?
C3A C4A H4A . . 119.4 ?
C19B C14B N2B . . 120.81(14) ?
C15B C14B N2B . . 120.11(13) ?
C15B C14B C19B . . 119.08(14) ?
C14B C19B H19B . . 119.8 ?
C18B C19B C14B . . 120.34(15) ?
C18B C19B H19B . . 119.8 ?
C12A C11A H11A . . 120.2 ?
C10A C11A H11A . . 120.2 ?
C10A C11A C12A . . 119.59(14) ?
C12B C7B N1B . . 120.36(14) ?
C12B C7B C8B . . 119.32(14) ?
C8B C7B N1B . . 120.32(14) ?
C7B C12B H12B . . 119.5 ?
C7B C12B C11B . . 120.99(15) ?
C11B C12B H12B . . 119.5 ?
C8B C9B H9B . . 119.7 ?
C8B C9B C10B . . 120.55(15) ?
C10B C9B H9B . . 119.7 ?
C3A C2A N2A . . 130.98(15) ?
C3A C2A C1A . . 120.25(14) ?
C1A C2A N2A . . 108.63(13) ?
C7B C8B H8B . . 120.0 ?
C9B C8B C7B . . 119.98(15) ?
C9B C8B H8B . . 120.0 ?
C8A C7A N1A . . 120.37(13) ?
C12A C7A N1A . . 120.31(14) ?
C12A C7A C8A . . 119.31(14) ?
C11A C12A H12A . . 119.6 ?
C7A C12A C11A . . 120.70(15) ?
C7A C12A H12A . . 119.6 ?
C12B C11B H11B . . 120.3 ?
C10B C11B C12B . . 119.39(15) ?
C10B C11B H11B . . 120.3 ?
O2A C10A C11A . . 124.14(14) ?
O2A C10A C9A . . 115.80(14) ?
C11A C10A C9A . . 120.06(15) ?
C8A C9A C10A . . 119.91(15) ?
C8A C9A H9A . . 120.0 ?
C10A C9A H9A . . 120.0 ?
O2B C10B C9B . . 115.73(14) ?
O2B C10B C11B . . 124.52(15) ?
C11B C10B C9B . . 119.75(14) ?
N2B C2B C1B . . 108.31(13) ?
C3B C2B N2B . . 130.53(14) ?
C3B C2B C1B . . 121.12(14) ?
C4A C5A H5A . . 119.5 ?
C4A C5A C6A . . 121.04(15) ?
C6A C5A H5A . . 119.5 ?
C14B C15B H15B . . 119.4 ?
C14B C15B C16B . . 121.26(14) ?
C16B C15B H15B . . 119.4 ?
C5B C4B H4B . . 119.3 ?
C5B C4B C3B . . 121.34(15) ?
C3B C4B H4B . . 119.3 ?
C5A C6A H6A . . 121.2 ?
C1A C6A C5A . . 117.54(15) ?
C1A C6A H6A . . 121.2 ?
C19B C18B H18B . . 119.9 ?
C19B C18B C17B . . 120.13(15) ?
C17B C18B H18B . . 119.9 ?
C14A C15A H15A . . 119.4 ?
C14A C15A C16A . . 121.25(15) ?
C16A C15A H15A . . 119.4 ?
O2A C13A H13A . . 109.5 ?
O2A C13A H13B . . 109.5 ?
O2A C13A H13C . . 109.5 ?
H13A C13A H13B . . 109.5 ?
H13A C13A H13C . . 109.5 ?
H13B C13A H13C . . 109.5 ?
C15B C16B H16B . . 120.6 ?
C17B C16B C15B . . 118.85(15) ?
C17B C16B H16B . . 120.6 ?
O3B C17B C18B . . 115.02(14) ?
O3B C17B C16B . . 124.66(15) ?
C16B C17B C18B . . 120.30(14) ?
O3A C17A C16A . . 124.35(14) ?
O3A C17A C18A . . 116.17(14) ?
C16A C17A C18A . . 119.47(15) ?
C4B C5B H5B . . 119.6 ?
C4B C5B C6B . . 120.83(15) ?
C6B C5B H5B . . 119.6 ?
C14A C19A H19A . . 119.5 ?
C18A C19A H19A . . 119.5 ?
C18A C19A C14A . . 120.92(15) ?
C4A C3A H3A . . 120.9 ?
C2A C3A C4A . . 118.20(15) ?
C2A C3A H3A . . 120.9 ?
C15A C14A N2A . . 121.32(14) ?
C15A C14A C19A . . 118.41(15) ?
C19A C14A N2A . . 120.25(13) ?
C2B C3B C4B . . 117.73(14) ?
C2B C3B H3B . . 121.1 ?
C4B C3B H3B . . 121.1 ?
C1B C6B C5B . . 118.25(14) ?
C1B C6B H6B . . 120.9 ?
C5B C6B H6B . . 120.9 ?
N1A C1A C2A . . 108.66(13) ?
C6A C1A N1A . . 129.58(14) ?
C6A C1A C2A . . 121.68(14) ?
O1 B1B N1B . . 124.79(14) ?
O1 B1B N2B . . 128.08(14) ?
N1B B1B N2B . . 107.10(14) ?
C15A C16A H16A . . 120.1 ?
C17A C16A C15A . . 119.70(14) ?
C17A C16A H16A . . 120.1 ?
C17A C18A H18A . . 119.9 ?
C19A C18A C17A . . 120.19(15) ?
C19A C18A H18A . . 119.9 ?
O1 B1A N2A . . 127.87(15) ?
O1 B1A N1A . . 124.76(15) ?
N1A B1A N2A . . 107.27(13) ?
O2B C13B H13D . . 109.5 ?
O2B C13B H13E . . 109.5 ?
O2B C13B H13F . . 109.5 ?
H13D C13B H13E . . 109.5 ?
H13D C13B H13F . . 109.5 ?
H13E C13B H13F . . 109.5 ?
O3A C20A H20A . . 109.5 ?
O3A C20A H20B . . 109.5 ?
O3A C20A H20C . . 109.5 ?
H20A C20A H20B . . 109.5 ?
H20A C20A H20C . . 109.5 ?
H20B C20A H20C . . 109.5 ?
O3B C20B H20D . . 109.5 ?
O3B C20B H20E . . 109.5 ?
O3B C20B H20F . . 109.5 ?
H20D C20B H20E . . 109.5 ?
H20D C20B H20F . . 109.5 ?
H20E C20B H20F . . 109.5 ?

loop_
_geom_bond_atom_site_label_1
_geom_bond_atom_site_label_2
_geom_bond_site_symmetry_2
_geom_bond_distance
_geom_bond_publ_flag
O1 B1B . 1.368(2) ?
O1 B1A . 1.372(2) ?
O2A C10A . 1.3673(18) ?
O2A C13A . 1.4272(18) ?
O2B C10B . 1.3730(18) ?
O2B C13B . 1.430(2) ?
O3B C17B . 1.3757(18) ?
O3B C20B . 1.422(2) ?
N2A C2A . 1.4124(19) ?
N2A C14A . 1.427(2) ?
N2A B1A . 1.437(2) ?
N1B C1B . 1.4040(19) ?
N1B C7B . 1.4407(19) ?
N1B B1B . 1.432(2) ?
N2B C14B . 1.4322(19) ?
N2B C2B . 1.4079(19) ?
N2B B1B . 1.433(2) ?
N1A C7A . 1.431(2) ?
N1A C1A . 1.4034(19) ?
N1A B1A . 1.428(2) ?
O3A C17A . 1.3720(19) ?
O3A C20A . 1.425(2) ?
C8A H8A . 0.9500 ?
C8A C7A . 1.393(2) ?
C8A C9A . 1.378(2) ?
C1B C2B . 1.410(2) ?
C1B C6B . 1.379(2) ?
C4A H4A . 0.9500 ?
C4A C5A . 1.386(2) ?
C4A C3A . 1.395(2) ?
C14B C19B . 1.390(2) ?
C14B C15B . 1.383(2) ?
C19B H19B . 0.9500 ?
C19B C18B . 1.380(2) ?
C11A H11A . 0.9500 ?
C11A C12A . 1.388(2) ?
C11A C10A . 1.385(2) ?
C7B C12B . 1.381(2) ?
C7B C8B . 1.391(2) ?
C12B H12B . 0.9500 ?
C12B C11B . 1.392(2) ?
C9B H9B . 0.9500 ?
C9B C8B . 1.380(2) ?
C9B C10B . 1.391(2) ?
C2A C3A . 1.379(2) ?
C2A C1A . 1.407(2) ?
C8B H8B . 0.9500 ?
C7A C12A . 1.384(2) ?
C12A H12A . 0.9500 ?
C11B H11B . 0.9500 ?
C11B C10B . 1.384(2) ?
C10A C9A . 1.394(2) ?
C9A H9A . 0.9500 ?
C2B C3B . 1.384(2) ?
C5A H5A . 0.9500 ?
C5A C6A . 1.392(2) ?
C15B H15B . 0.9500 ?
C15B C16B . 1.392(2) ?
C4B H4B . 0.9500 ?
C4B C5B . 1.391(2) ?
C4B C3B . 1.393(2) ?
C6A H6A . 0.9500 ?
C6A C1A . 1.383(2) ?
C18B H18B . 0.9500 ?
C18B C17B . 1.388(2) ?
C15A H15A . 0.9500 ?
C15A C14A . 1.386(2) ?
C15A C16A . 1.389(2) ?
C13A H13A . 0.9800 ?
C13A H13B . 0.9800 ?
C13A H13C . 0.9800 ?
C16B H16B . 0.9500 ?
C16B C17B . 1.386(2) ?
C17A C16A . 1.388(2) ?
C17A C18A . 1.390(2) ?
C5B H5B . 0.9500 ?
C5B C6B . 1.395(2) ?
C19A H19A . 0.9500 ?
C19A C14A . 1.389(2) ?
C19A C18A . 1.383(2) ?
C3A H3A . 0.9500 ?
C3B H3B . 0.9500 ?
C6B H6B . 0.9500 ?
C16A H16A . 0.9500 ?
C18A H18A . 0.9500 ?
C13B H13D . 0.9800 ?
C13B H13E . 0.9800 ?
C13B H13F . 0.9800 ?
C20A H20A . 0.9800 ?
C20A H20B . 0.9800 ?
C20A H20C . 0.9800 ?
C20B H20D . 0.9800 ?
C20B H20E . 0.9800 ?
C20B H20F . 0.9800 ?

loop_
_geom_hbond_atom_site_label_D
_geom_hbond_atom_site_label_H
_geom_hbond_atom_site_label_A
_geom_hbond_site_symmetry_A
_geom_hbond_distance_DH
_geom_hbond_distance_HA
_geom_hbond_distance_DA
_geom_hbond_angle_DHA
C8B H8B O2A 2_756 0.95 2.40 3.233(2) 147
C13B H13E O3B 1_655 0.98 2.46 3.374(3) 155

loop_
_geom_torsion_atom_site_label_1
_geom_torsion_atom_site_label_2
_geom_torsion_atom_site_label_3
_geom_torsion_atom_site_label_4
_geom_torsion_site_symmetry_1
_geom_torsion_site_symmetry_2
_geom_torsion_site_symmetry_3
_geom_torsion_site_symmetry_4
_geom_torsion
_geom_torsion_publ_flag
O2A C10A C9A C8A . . . . 178.55(14) ?
N2A C2A C3A C4A . . . . 175.54(15) ?
N2A C2A C1A N1A . . . . 0.14(17) ?
N2A C2A C1A C6A . . . . -177.10(14) ?
N1B C1B C2B N2B . . . . 0.47(17) ?
N1B C1B C2B C3B . . . . 178.43(14) ?
N1B C1B C6B C5B . . . . -177.82(15) ?
N1B C7B C12B C11B . . . . -178.68(14) ?
N1B C7B C8B C9B . . . . 179.28(14) ?
N2B C14B C19B C18B . . . . -178.20(14) ?
N2B C14B C15B C16B . . . . 179.40(14) ?
N2B C2B C3B C4B . . . . 177.41(15) ?
N1A C7A C12A C11A . . . . 179.14(14) ?
O3A C17A C16A C15A . . . . 177.38(16) ?
O3A C17A C18A C19A . . . . -176.64(16) ?
C8A C7A C12A C11A . . . . -1.7(2) ?
C1B N1B C7B C12B . . . . -100.79(18) ?
C1B N1B C7B C8B . . . . 78.92(19) ?
C1B N1B B1B O1 . . . . -177.24(15) ?
C1B N1B B1B N2B . . . . 0.90(17) ?
C1B C2B C3B C4B . . . . 0.0(2) ?
C4A C5A C6A C1A . . . . -0.2(2) ?
C14B N2B C2B C1B . . . . 174.97(13) ?
C14B N2B C2B C3B . . . . -2.7(3) ?
C14B N2B B1B O1 . . . . 3.1(3) ?
C14B N2B B1B N1B . . . . -174.99(14) ?
C14B C19B C18B C17B . . . . -0.8(2) ?
C14B C15B C16B C17B . . . . -1.6(2) ?
C19B C14B C15B C16B . . . . -0.2(2) ?
C19B C18B C17B O3B . . . . 177.45(14) ?
C19B C18B C17B C16B . . . . -1.0(2) ?
C11A C10A C9A C8A . . . . -1.5(2) ?
C7B N1B C1B C2B . . . . -179.69(13) ?
C7B N1B C1B C6B . . . . -1.8(2) ?
C7B N1B B1B O1 . . . . 1.5(3) ?
C7B N1B B1B N2B . . . . 179.63(14) ?
C7B C12B C11B C10B . . . . -0.9(2) ?
C12B C7B C8B C9B . . . . -1.0(2) ?
C12B C11B C10B O2B . . . . 179.54(14) ?
C12B C11B C10B C9B . . . . -0.4(2) ?
C2A N2A C14A C15A . . . . 47.6(2) ?
C2A N2A C14A C19A . . . . -133.79(16) ?
C2A N2A B1A O1 . . . . 175.24(15) ?
C2A N2A B1A N1A . . . . -1.12(17) ?
C8B C7B C12B C11B . . . . 1.6(2) ?
C8B C9B C10B O2B . . . . -178.96(14) ?
C8B C9B C10B C11B . . . . 1.0(2) ?
C7A N1A C1A C2A . . . . 178.84(13) ?
C7A N1A C1A C6A . . . . -4.2(2) ?
C7A N1A B1A O1 . . . . 5.1(3) ?
C7A N1A B1A N2A . . . . -178.45(14) ?
C7A C8A C9A C10A . . . . 0.6(2) ?
C12A C11A C10A O2A . . . . -179.27(14) ?
C12A C11A C10A C9A . . . . 0.8(2) ?
C10A C11A C12A C7A . . . . 0.8(2) ?
C9A C8A C7A N1A . . . . -179.86(14) ?
C9A C8A C7A C12A . . . . 1.0(2) ?
C10B C9B C8B C7B . . . . -0.3(2) ?
C2B N2B C14B C19B . . . . 67.3(2) ?
C2B N2B C14B C15B . . . . -112.25(17) ?
C2B N2B B1B O1 . . . . 177.44(16) ?
C2B N2B B1B N1B . . . . -0.61(17) ?
C2B C1B C6B C5B . . . . -0.2(2) ?
C5A C4A C3A C2A . . . . 0.3(2) ?
C5A C6A C1A N1A . . . . -175.77(15) ?
C5A C6A C1A C2A . . . . 0.8(2) ?
C15B C14B C19B C18B . . . . 1.4(2) ?
C15B C16B C17B O3B . . . . -176.14(15) ?
C15B C16B C17B C18B . . . . 2.2(2) ?
C4B C5B C6B C1B . . . . -0.3(2) ?
C13A O2A C10A C11A . . . . 13.0(2) ?
C13A O2A C10A C9A . . . . -167.12(14) ?
C5B C4B C3B C2B . . . . -0.4(2) ?
C3A C4A C5A C6A . . . . -0.3(2) ?
C3A C2A C1A N1A . . . . 176.32(14) ?
C3A C2A C1A C6A . . . . -0.9(2) ?
C14A N2A C2A C3A . . . . 6.7(3) ?
C14A N2A C2A C1A . . . . -177.71(13) ?
C14A N2A B1A O1 . . . . -6.6(3) ?
C14A N2A B1A N1A . . . . 177.07(14) ?
C14A C15A C16A C17A . . . . -0.5(3) ?
C14A C19A C18A C17A . . . . -1.1(3) ?
C3B C4B C5B C6B . . . . 0.6(3) ?
C6B C1B C2B N2B . . . . -177.64(14) ?
C6B C1B C2B C3B . . . . 0.3(2) ?
C1A N1A C7A C8A . . . . -78.00(19) ?
C1A N1A C7A C12A . . . . 101.15(17) ?
C1A N1A B1A O1 . . . . -175.29(15) ?
C1A N1A B1A N2A . . . . 1.21(17) ?
C1A C2A C3A C4A . . . . 0.3(2) ?
B1B O1 B1A N2A . . . . 62.9(3) ?
B1B O1 B1A N1A . . . . -121.33(19) ?
B1B N1B C1B C2B . . . . -0.85(17) ?
B1B N1B C1B C6B . . . . 177.02(16) ?
B1B N1B C7B C12B . . . . 80.6(2) ?
B1B N1B C7B C8B . . . . -99.6(2) ?
B1B N2B C14B C19B . . . . -119.01(18) ?
B1B N2B C14B C15B . . . . 61.4(2) ?
B1B N2B C2B C1B . . . . 0.10(17) ?
B1B N2B C2B C3B . . . . -177.61(17) ?
C16A C15A C14A N2A . . . . -179.44(15) ?
C16A C15A C14A C19A . . . . 1.9(2) ?
C16A C17A C18A C19A . . . . 2.5(3) ?
C18A C17A C16A C15A . . . . -1.7(3) ?
C18A C19A C14A N2A . . . . -179.75(16) ?
C18A C19A C14A C15A . . . . -1.1(3) ?
B1A O1 B1B N1B . . . . -167.79(16) ?
B1A O1 B1B N2B . . . . 14.5(3) ?
B1A N2A C2A C3A . . . . -175.02(16) ?
B1A N2A C2A C1A . . . . 0.61(17) ?
B1A N2A C14A C15A . . . . -130.34(17) ?
B1A N2A C14A C19A . . . . 48.3(2) ?
B1A N1A C7A C8A . . . . 101.61(19) ?
B1A N1A C7A C12A . . . . -79.2(2) ?
B1A N1A C1A C2A . . . . -0.85(17) ?
B1A N1A C1A C6A . . . . 176.11(16) ?
C13B O2B C10B C9B . . . . 179.79(15) ?
C13B O2B C10B C11B . . . . -0.2(2) ?
C20A O3A C17A C16A . . . . 17.1(2) ?
C20A O3A C17A C18A . . . . -163.81(16) ?
C20B O3B C17B C18B . . . . -175.17(17) ?
C20B O3B C17B C16B . . . . 3.2(3) ?

_cod_database_fobs_code 1559124
